data_4122680
loop_
_publ_author_name
'Petersen, Allan R.'
'Taylor, Russell A.'
'Vicente-Hern\'andez, Inmaculada'
'Mallender, Philip R.'
'Olley, Harriet'
'White, Andrew J. P.'
'Britovsek, George J. P.'

_publ_section_title
;
 Oxygen Insertion into Metal Carbon Bonds: Formation of Methylperoxo
 Pd(II) and Pt(II) Complexes via Photogenerated Dinuclear Intermediates.
;
_journal_issue 40
_journal_name_full 'Journal of the American Chemical Society'
_journal_page_first 14089
_journal_page_last 14099
_journal_paper_doi 10.1021/ja5055143
_journal_volume 136
_journal_year 2014
_chemical_formula_moiety 'C24 H18 N3 Pt, F6 Sb, 0.9(C3 H6 O)'
_chemical_formula_sum 'C26.7 H23.4 F6 N3 O0.9 Pt Sb'
_chemical_formula_weight 831.52
_chemical_name_systematic
;
 ?
;
_space_group_crystal_system triclinic
_space_group_IT_number 1
_space_group_name_Hall 'P 1'
_space_group_name_H-M_alt 'P 1'
_symmetry_space_group_name_Hall 'P 1'
_symmetry_space_group_name_H-M 'P 1'
_atom_sites_solution_hydrogens geom
_audit_creation_method SHELXL
_cell_angle_alpha 91.8823(15)
_cell_angle_beta 100.5989(14)
_cell_angle_gamma 104.1322(17)
_cell_formula_units_Z 4
_cell_length_a 8.92385(16)
_cell_length_b 14.6411(3)
_cell_length_c 21.3047(3)
_cell_measurement_reflns_used 20078
_cell_measurement_temperature 173
_cell_measurement_theta_max 32.6386
_cell_measurement_theta_min 3.1498
_cell_volume 2644.42(9)
_computing_cell_refinement 'CrysAlis RED, Oxford Diffraction Ltd'
_computing_data_collection 'CrysAlis CCD, Oxford Diffraction Ltd'
_computing_data_reduction 'CrysAlis RED, Oxford Diffraction Ltd'
_computing_molecular_graphics 'Bruker SHELXTL'
_computing_publication_material 'Bruker SHELXTL'
_computing_structure_refinement 'SHELXL-2013 (Sheldrick, 2013)'
_computing_structure_solution 'Bruker SHELXTL'
_diffrn_ambient_temperature 173
_diffrn_detector_area_resol_mean 15.9825
_diffrn_measured_fraction_theta_full 0.998
_diffrn_measured_fraction_theta_max 0.884
_diffrn_measurement_device_type 'OD Xcalibur 3'
_diffrn_measurement_method 'omega scans'
_diffrn_radiation_type MoK\a
_diffrn_radiation_wavelength 0.71073
_diffrn_reflns_av_R_equivalents 0.0180
_diffrn_reflns_av_unetI/netI 0.0394
_diffrn_reflns_Laue_measured_fraction_full 0.998
_diffrn_reflns_Laue_measured_fraction_max 0.884
_diffrn_reflns_limit_h_max 12
_diffrn_reflns_limit_h_min -13
_diffrn_reflns_limit_k_max 21
_diffrn_reflns_limit_k_min -13
_diffrn_reflns_limit_l_max 30
_diffrn_reflns_limit_l_min -30
_diffrn_reflns_number 32651
_diffrn_reflns_point_group_measured_fraction_full 0.670
_diffrn_reflns_point_group_measured_fraction_max 0.551
_diffrn_reflns_theta_full 25.242
_diffrn_reflns_theta_max 32.724
_diffrn_reflns_theta_min 3.156
_diffrn_source 'Enhance (Mo) X-ray Source'
_exptl_absorpt_coefficient_mu 6.374
_exptl_absorpt_correction_T_max 0.522
_exptl_absorpt_correction_T_min 0.205
_exptl_absorpt_correction_type analytical
_exptl_absorpt_process_details
;
CrysAlisPro, Oxford Diffraction Ltd.,
Version 1.171.33.48 (release 15-09-2009 CrysAlis171 .NET)
(compiled Sep 15 2009,11:49:04)
Analytical numeric absorption correction using a multifaceted crystal
model based on expressions derived by R.C. Clark & J.S. Reid.
(Clark, R. C. & Reid, J. S. (1995). Acta Cryst. A51, 887-897)
;
_exptl_crystal_colour 'Pale yellow'
_exptl_crystal_density_diffrn 2.089
_exptl_crystal_description blocks
_exptl_crystal_F_000 1579
_exptl_crystal_size_max 0.35
_exptl_crystal_size_mid 0.25
_exptl_crystal_size_min 0.11
_refine_diff_density_max 1.624
_refine_diff_density_min -1.315
_refine_diff_density_rms 0.131
_refine_ls_abs_structure_details
;
 Classical Flack method preferred over Parsons because s.u. lower.
;
_refine_ls_abs_structure_Flack 0.309(5)
_refine_ls_extinction_method none
_refine_ls_goodness_of_fit_ref 1.079
_refine_ls_hydrogen_treatment constr
_refine_ls_matrix_type full
_refine_ls_number_parameters 1533
_refine_ls_number_reflns 21515
_refine_ls_number_restraints 1972
_refine_ls_restrained_S_all 1.091
_refine_ls_R_factor_all 0.0427
_refine_ls_R_factor_gt 0.0338
_refine_ls_shift/su_max 0.001
_refine_ls_shift/su_mean 0.000
_refine_ls_structure_factor_coef Fsqd
_refine_ls_weighting_details 'w=1/[\s^2^(Fo^2^)+(0.0489P)^2^] where P=(Fo^2^+2Fc^2^)/3'
_refine_ls_weighting_scheme calc
_refine_ls_wR_factor_gt 0.0854
_refine_ls_wR_factor_ref 0.0871
_reflns_Friedel_coverage 0.247
_reflns_Friedel_fraction_full 0.341
_reflns_Friedel_fraction_max 0.219
_reflns_number_gt 18042
_reflns_number_total 21515
_reflns_threshold_expression 'I > 2\s(I)'
_cod_data_source_file ja5055143_si_002.cif
_cod_data_source_block '[Pt(7)Me](SbF6)'
_cod_depositor_comments 'Adding full bibliography for 4122679--4122681.cif.'
_cod_original_cell_volume 2644.43(9)
_cod_original_formula_sum 'C26.70 H23.40 F6 N3 O0.90 Pt Sb'
_cod_database_code 4122680
_shelx_space_group_comment
;
The symmetry employed for this shelxl refinement is uniquely defined
by the following loop, which should always be used as a source of
symmetry information in preference to the above space-group names.
They are only intended as comments.
;
_shelxl_version_number 2013-4

loop_
_space_group_symop_operation_xyz
'x, y, z'

loop_
_atom_site_label
_atom_site_type_symbol
_atom_site_fract_x
_atom_site_fract_y
_atom_site_fract_z
_atom_site_U_iso_or_equiv
_atom_site_adp_type
_atom_site_occupancy
_atom_site_site_symmetry_order
_atom_site_calc_flag
_atom_site_refinement_flags_posn
_atom_site_refinement_flags_adp
_atom_site_refinement_flags_occupancy
_atom_site_disorder_assembly
_atom_site_disorder_group
Pt1A Pt 1.08315(4) 0.88265(2) 0.81505(2) 0.02541(10) Uani 1 1 d . . . . .
N1A N 1.0093(10) 0.7552(6) 0.7615(4) 0.0208(17) Uani 1 1 d . . . . .
C2A C 0.9491(12) 0.7537(7) 0.6980(5) 0.027(2) Uani 1 1 d . . . . .
C3A C 0.9084(16) 0.6660(10) 0.6608(6) 0.046(3) Uani 1 1 d . . . . .
H3AA H 0.8672 0.6631 0.6161 0.055 Uiso 1 1 calc R U . . .
C4A C 0.9277(19) 0.5847(9) 0.6885(6) 0.060(4) Uani 1 1 d . . . . .
H4AA H 0.9034 0.5261 0.6636 0.072 Uiso 1 1 calc R U . . .
C5A C 0.9839(17) 0.5916(9) 0.7541(5) 0.049(3) Uani 1 1 d . . . . .
H5AA H 0.9932 0.5364 0.7751 0.059 Uiso 1 1 calc R U . . .
C6A C 1.0260(13) 0.6779(8) 0.7888(5) 0.031(2) Uani 1 1 d . . . . .
C7A C 0.9301(12) 0.8397(8) 0.6659(5) 0.029(2) Uani 1 1 d . . . . .
C8A C 0.8124(11) 0.8293(8) 0.6115(5) 0.031(2) Uani 1 1 d . . . . .
H8AA H 0.7320 0.7720 0.6017 0.037 Uiso 1 1 calc R U . . .
C9A C 0.8112(12) 0.9029(8) 0.5708(5) 0.033(2) Uani 1 1 d . . . . .
H9AA H 0.7265 0.8958 0.5353 0.040 Uiso 1 1 calc R U . . .
C10A C 0.9283(14) 0.9834(9) 0.5813(5) 0.038(3) Uani 1 1 d . . . . .
H10A H 0.9284 1.0307 0.5518 0.046 Uiso 1 1 calc R U . . .
C11A C 1.0500(13) 0.9973(8) 0.6358(5) 0.031(2) Uani 1 1 d . . . . .
C12A C 1.0440(12) 0.9282(8) 0.6822(5) 0.026(2) Uani 1 1 d . . . . .
N13A N 1.1528(11) 0.9485(6) 0.7376(4) 0.026(2) Uani 1 1 d . . . . .
C14A C 1.2763(13) 1.0246(9) 0.7460(6) 0.033(3) Uani 1 1 d . . . . .
H14A H 1.3536 1.0355 0.7845 0.040 Uiso 1 1 calc R U . . .
C15A C 1.2917(13) 1.0877(8) 0.6985(5) 0.036(3) Uani 1 1 d . . . . .
H15A H 1.3844 1.1377 0.7023 0.043 Uiso 1 1 calc R U . . .
C16A C 1.1741(15) 1.0770(10) 0.6473(6) 0.040(3) Uani 1 1 d . . . . .
H16A H 1.1765 1.1253 0.6185 0.048 Uiso 1 1 calc R U . . .
C17A C 1.0860(13) 0.6801(9) 0.8606(5) 0.033(3) Uani 1 1 d . . . . .
C18A C 1.1508(15) 0.6089(9) 0.8830(6) 0.042(3) Uani 1 1 d . . . . .
H18A H 1.1897 0.5744 0.8540 0.050 Uiso 1 1 calc R U . . .
C19A C 1.1631(16) 0.5840(9) 0.9464(5) 0.047(3) Uani 1 1 d . . . . .
H19A H 1.2075 0.5332 0.9591 0.057 Uiso 1 1 calc R U . . .
C20A C 1.1132(17) 0.6310(10) 0.9881(6) 0.059(4) Uani 1 1 d . . . . .
H20A H 1.1169 0.6127 1.0306 0.071 Uiso 1 1 calc R U . . .
C21A C 1.0540(13) 0.7092(10) 0.9693(5) 0.039(3) Uani 1 1 d . . . . .
C22A C 1.0495(12) 0.7402(8) 0.9059(5) 0.029(2) Uani 1 1 d . . . . .
N23A N 1.0097(11) 0.8194(8) 0.8893(4) 0.031(2) Uani 1 1 d . . . . .
C24A C 0.9492(13) 0.8679(11) 0.9311(6) 0.044(3) Uani 1 1 d . . . . .
H24A H 0.9131 0.9212 0.9174 0.053 Uiso 1 1 calc R U . . .
C25A C 0.9392(15) 0.8412(12) 0.9926(5) 0.052(4) Uani 1 1 d . . . . .
H25A H 0.8936 0.8744 1.0198 0.063 Uiso 1 1 calc R U . . .
C26A C 0.9956(14) 0.7673(11) 1.0130(5) 0.051(4) Uani 1 1 d . . . . .
H26A H 0.9979 0.7523 1.0562 0.061 Uiso 1 1 calc R U . . .
C30A C 1.1663(16) 1.0109(9) 0.8741(5) 0.034(3) Uani 1 1 d . . . . .
H30A H 1.0826 1.0441 0.8708 0.051 Uiso 1 1 calc R U . . .
H30B H 1.2577 1.0506 0.8602 0.051 Uiso 1 1 calc R U . . .
H30C H 1.1970 0.9973 0.9187 0.051 Uiso 1 1 calc R U . . .
Pt1B Pt 0.39917(3) 0.09701(2) 0.18986(2) 0.02208(10) Uani 1 1 d . . . . .
N1B N 0.4748(11) 0.2186(6) 0.2510(4) 0.026(2) Uani 1 1 d . . . . .
C2B C 0.5246(12) 0.2140(7) 0.3144(4) 0.026(2) Uani 1 1 d . . . . .
C3B C 0.5693(15) 0.2979(8) 0.3568(5) 0.038(3) Uani 1 1 d . . . . .
H3BA H 0.6027 0.2945 0.4015 0.046 Uiso 1 1 calc R U . . .
C4B C 0.5640(17) 0.3839(9) 0.3330(6) 0.046(3) Uani 1 1 d . . . . .
H4BA H 0.5891 0.4395 0.3612 0.056 Uiso 1 1 calc R U . . .
C5B C 0.5225(15) 0.3881(8) 0.2689(5) 0.038(3) Uani 1 1 d . . . . .
H5BA H 0.5281 0.4477 0.2517 0.046 Uiso 1 1 calc R U . . .
C6B C 0.4719(14) 0.3058(8) 0.2282(5) 0.033(2) Uani 1 1 d . . . . .
C7B C 0.5297(11) 0.1268(7) 0.3415(4) 0.0221(19) Uani 1 1 d . . . . .
C8B C 0.6323(12) 0.1249(8) 0.3970(4) 0.028(2) Uani 1 1 d . . . . .
H8BA H 0.7168 0.1794 0.4109 0.033 Uiso 1 1 calc R U . . .
C9B C 0.6222(14) 0.0476(9) 0.4353(5) 0.037(3) Uani 1 1 d . . . . .
H9BA H 0.7015 0.0495 0.4722 0.045 Uiso 1 1 calc R U . . .
C10B C 0.5029(14) -0.0263(8) 0.4197(5) 0.035(3) Uani 1 1 d . . . . .
H10B H 0.4904 -0.0757 0.4476 0.042 Uiso 1 1 calc R U . . .
C11B C 0.3928(13) -0.0342(8) 0.3623(5) 0.027(2) Uani 1 1 d . . . . .
C12B C 0.4107(11) 0.0403(7) 0.3209(4) 0.0217(19) Uani 1 1 d . . . . .
N13B N 0.3135(10) 0.0275(7) 0.2606(4) 0.0202(17) Uani 1 1 d . . . . .
C14B C 0.1845(13) -0.0441(8) 0.2504(5) 0.032(2) Uani 1 1 d . . . . .
H14B H 0.1099 -0.0467 0.2118 0.038 Uiso 1 1 calc R U . . .
C15B C 0.1492(13) -0.1148(8) 0.2906(5) 0.034(2) Uani 1 1 d . . . . .
H15B H 0.0549 -0.1641 0.2797 0.040 Uiso 1 1 calc R U . . .
C16B C 0.2558(14) -0.1116(8) 0.3473(5) 0.035(3) Uani 1 1 d . . . . .
H16B H 0.2380 -0.1601 0.3757 0.042 Uiso 1 1 calc R U . . .
C17B C 0.4252(13) 0.3136(8) 0.1577(5) 0.030(2) Uani 1 1 d . . . . .
C18B C 0.3721(14) 0.3896(8) 0.1378(6) 0.040(3) Uani 1 1 d . . . . .
H18B H 0.3361 0.4232 0.1684 0.048 Uiso 1 1 calc R U . . .
C19B C 0.3652(17) 0.4230(9) 0.0776(6) 0.050(4) Uani 1 1 d . . . . .
H19B H 0.3232 0.4755 0.0671 0.060 Uiso 1 1 calc R U . . .
C20B C 0.4227(15) 0.3761(9) 0.0331(5) 0.050(4) Uani 1 1 d . . . . .
H20B H 0.4256 0.3991 -0.0080 0.060 Uiso 1 1 calc R U . . .
C21B C 0.4794(15) 0.2914(10) 0.0488(5) 0.048(4) Uani 1 1 d . . . . .
C22B C 0.4644(12) 0.2579(9) 0.1104(5) 0.034(3) Uani 1 1 d . . . . .
N23B N 0.4948(11) 0.1692(7) 0.1201(4) 0.026(2) Uani 1 1 d . . . . .
C24B C 0.5584(14) 0.1333(10) 0.0795(5) 0.040(3) Uani 1 1 d . . . . .
H24B H 0.5894 0.0773 0.0905 0.048 Uiso 1 1 calc R U . . .
C25B C 0.5860(14) 0.1648(10) 0.0239(6) 0.047(4) Uani 1 1 d . . . . .
H25B H 0.6353 0.1337 -0.0030 0.056 Uiso 1 1 calc R U . . .
C26B C 0.5371(15) 0.2489(11) 0.0068(5) 0.052(4) Uani 1 1 d . . . . .
H26B H 0.5460 0.2731 -0.0336 0.062 Uiso 1 1 calc R U . . .
C30B C 0.3267(12) -0.0230(6) 0.1289(5) 0.0180(19) Uani 1 1 d . U . . .
H30D H 0.2708 -0.0094 0.0876 0.027 Uiso 1 1 calc R U . . .
H30E H 0.2560 -0.0722 0.1473 0.027 Uiso 1 1 calc R U . . .
H30F H 0.4187 -0.0448 0.1225 0.027 Uiso 1 1 calc R U . . .
Pt1C Pt 0.60285(3) 0.90527(2) 0.80848(2) 0.02392(10) Uani 1 1 d . . . . .
N1C N 0.5268(10) 0.7838(7) 0.7480(4) 0.027(2) Uani 1 1 d . . . . .
C2C C 0.4671(12) 0.7888(8) 0.6849(5) 0.029(2) Uani 1 1 d . . . . .
C3C C 0.4246(15) 0.7100(8) 0.6433(5) 0.040(3) Uani 1 1 d . . . . .
H3CA H 0.3887 0.7147 0.5990 0.048 Uiso 1 1 calc R U . . .
C4C C 0.4336(17) 0.6219(10) 0.6653(5) 0.051(4) Uani 1 1 d . . . . .
H4CA H 0.4020 0.5662 0.6369 0.062 Uiso 1 1 calc R U . . .
C5C C 0.4908(16) 0.6192(9) 0.7306(6) 0.048(3) Uani 1 1 d . . . . .
H5CA H 0.4997 0.5608 0.7471 0.057 Uiso 1 1 calc R U . . .
C6C C 0.5344(12) 0.7002(8) 0.7714(4) 0.026(2) Uani 1 1 d . . . . .
C7C C 0.4629(13) 0.8832(8) 0.6586(5) 0.030(2) Uani 1 1 d . . . . .
C8C C 0.3472(15) 0.8786(10) 0.6040(5) 0.041(3) Uani 1 1 d . . . . .
H8CA H 0.2622 0.8237 0.5925 0.049 Uiso 1 1 calc R U . . .
C9C C 0.3573(15) 0.9562(10) 0.5657(5) 0.042(3) Uani 1 1 d . . . . .
H9CA H 0.2760 0.9537 0.5294 0.050 Uiso 1 1 calc R U . . .
C10C C 0.4821(15) 1.0353(9) 0.5797(5) 0.039(3) Uani 1 1 d . . . . .
H10C H 0.4895 1.0849 0.5519 0.047 Uiso 1 1 calc R U . . .
C11C C 0.6014(14) 1.0428(9) 0.6366(5) 0.034(3) Uani 1 1 d . . . . .
C12C C 0.5817(13) 0.9694(8) 0.6786(5) 0.029(2) Uani 1 1 d . . . . .
N13C N 0.6851(11) 0.9819(7) 0.7374(4) 0.028(2) Uani 1 1 d . . . . .
C14C C 0.8133(13) 1.0528(8) 0.7486(6) 0.033(2) Uani 1 1 d . . . . .
H14C H 0.8886 1.0581 0.7873 0.039 Uiso 1 1 calc R U . . .
C15C C 0.8391(15) 1.1200(9) 0.7043(6) 0.042(3) Uani 1 1 d . . . . .
H15C H 0.9361 1.1673 0.7116 0.051 Uiso 1 1 calc R U . . .
C16C C 0.7320(14) 1.1195(8) 0.6525(6) 0.037(3) Uani 1 1 d . . . . .
H16C H 0.7442 1.1711 0.6263 0.044 Uiso 1 1 calc R U . . .
C17C C 0.5847(13) 0.6937(8) 0.8414(5) 0.033(2) Uani 1 1 d . . . . .
C18C C 0.6444(14) 0.6154(9) 0.8591(5) 0.039(3) Uani 1 1 d . . . . .
H18C H 0.6768 0.5800 0.8284 0.047 Uiso 1 1 calc R U . . .
C19C C 0.6555(14) 0.5901(10) 0.9229(6) 0.046(3) Uani 1 1 d . . . . .
H19C H 0.6995 0.5387 0.9346 0.055 Uiso 1 1 calc R U . . .
C20C C 0.6096(16) 0.6327(11) 0.9648(7) 0.053(4) Uani 1 1 d . . . . .
H20C H 0.6156 0.6109 1.0065 0.063 Uiso 1 1 calc R U . . .
C21C C 0.5489(12) 0.7125(9) 0.9515(5) 0.032(2) Uani 1 1 d . . . . .
C22C C 0.5503(12) 0.7490(8) 0.8903(5) 0.026(2) Uani 1 1 d . . . . .
N23C N 0.5191(10) 0.8334(9) 0.8770(4) 0.034(2) Uani 1 1 d . . . . .
C24C C 0.4554(14) 0.8783(10) 0.9203(5) 0.038(3) Uani 1 1 d . . . . .
H24C H 0.4221 0.9337 0.9098 0.046 Uiso 1 1 calc R U . . .
C25C C 0.4403(15) 0.8410(11) 0.9806(5) 0.044(3) Uani 1 1 d . . . . .
H25C H 0.3901 0.8694 1.0087 0.053 Uiso 1 1 calc R U . . .
C26C C 0.4939(15) 0.7693(11) 0.9975(6) 0.048(3) Uani 1 1 d . . . . .
H26C H 0.4983 0.7524 1.0404 0.057 Uiso 1 1 calc R U . . .
C30C C 0.6835(15) 1.0284(10) 0.8727(6) 0.038(3) Uani 1 1 d . . . . .
H30G H 0.6160 1.0714 0.8611 0.057 Uiso 1 1 calc R U . . .
H30H H 0.7923 1.0598 0.8701 0.057 Uiso 1 1 calc R U . . .
H30I H 0.6794 1.0109 0.9165 0.057 Uiso 1 1 calc R U . . .
Pt1D Pt -0.08478(4) 0.11392(2) 0.18637(2) 0.02348(10) Uani 1 1 d . . . . .
N1D N -0.0051(12) 0.2417(8) 0.2406(4) 0.033(2) Uani 1 1 d . . . . .
C2D C -0.0129(14) 0.3258(8) 0.2114(5) 0.034(3) Uani 1 1 d . . . . .
C3D C 0.0266(16) 0.4110(8) 0.2501(5) 0.044(3) Uani 1 1 d . . . . .
H3DA H 0.0169 0.4675 0.2309 0.052 Uiso 1 1 calc R U . . .
C4D C 0.0786(17) 0.4143(10) 0.3145(6) 0.047(3) Uani 1 1 d . . . . .
H4DA H 0.1089 0.4733 0.3394 0.057 Uiso 1 1 calc R U . . .
C5D C 0.0876(17) 0.3323(9) 0.3442(6) 0.043(3) Uani 1 1 d . . . . .
H5DA H 0.1195 0.3336 0.3893 0.051 Uiso 1 1 calc R U . . .
C6D C 0.0483(13) 0.2475(8) 0.3054(5) 0.031(2) Uani 1 1 d . . . . .
C7D C -0.0620(12) 0.3252(7) 0.1423(5) 0.028(2) Uani 1 1 d . . . . .
C8D C -0.1199(14) 0.3996(8) 0.1179(5) 0.036(2) Uani 1 1 d . . . . .
H8DA H -0.1518 0.4393 0.1462 0.043 Uiso 1 1 calc R U . . .
C9D C -0.1331(18) 0.4181(9) 0.0539(6) 0.051(4) Uani 1 1 d . . . . .
H9DA H -0.1821 0.4659 0.0384 0.062 Uiso 1 1 calc R U . . .
C10D C -0.0752(14) 0.3672(9) 0.0130(5) 0.045(3) Uani 1 1 d . . . . .
H10D H -0.0734 0.3854 -0.0293 0.054 Uiso 1 1 calc R U . . .
C11D C -0.0179(12) 0.2876(8) 0.0327(5) 0.031(2) Uani 1 1 d . . . . .
C12D C -0.0264(13) 0.2642(9) 0.0976(5) 0.031(2) Uani 1 1 d . . . . .
N13D N 0.0031(11) 0.1767(7) 0.1124(4) 0.025(2) Uani 1 1 d . . . . .
C14D C 0.0647(14) 0.1318(10) 0.0735(5) 0.040(3) Uani 1 1 d . . . . .
H14D H 0.0936 0.0761 0.0867 0.047 Uiso 1 1 calc R U . . .
C15D C 0.0893(13) 0.1605(11) 0.0155(6) 0.045(3) Uani 1 1 d . . . . .
H15D H 0.1387 0.1272 -0.0099 0.054 Uiso 1 1 calc R U . . .
C16D C 0.0414(15) 0.2394(12) -0.0063(6) 0.053(4) Uani 1 1 d . . . . .
H16D H 0.0507 0.2585 -0.0479 0.063 Uiso 1 1 calc R U . . .
C17D C 0.0557(12) 0.1601(7) 0.3368(4) 0.024(2) Uani 1 1 d . . . . .
C18D C 0.1677(13) 0.1675(8) 0.3924(5) 0.031(2) Uani 1 1 d . . . . .
H18D H 0.2488 0.2244 0.4034 0.038 Uiso 1 1 calc R U . . .
C19D C 0.1654(16) 0.0935(10) 0.4330(6) 0.046(3) Uani 1 1 d . . . . .
H19D H 0.2480 0.1001 0.4693 0.055 Uiso 1 1 calc R U . . .
C20D C 0.0531(14) 0.0171(9) 0.4218(5) 0.036(3) Uani 1 1 d . . . . .
H20D H 0.0508 -0.0304 0.4512 0.043 Uiso 1 1 calc R U . . .
C21D C -0.0661(12) 0.0030(8) 0.3664(5) 0.029(2) Uani 1 1 d . . . . .
C22D C -0.0585(11) 0.0720(7) 0.3218(4) 0.0216(19) Uani 1 1 d . . . . .
N23D N -0.1622(11) 0.0527(7) 0.2612(4) 0.027(2) Uani 1 1 d . . . . .
C24D C -0.2835(13) -0.0202(8) 0.2562(5) 0.029(2) Uani 1 1 d . . . . .
H24D H -0.3635 -0.0268 0.2189 0.035 Uiso 1 1 calc R U . . .
C25D C -0.3089(15) -0.0880(9) 0.2985(7) 0.045(3) Uani 1 1 d . . . . .
H25D H -0.3997 -0.1399 0.2898 0.054 Uiso 1 1 calc R U . . .
C26D C -0.1954(14) -0.0779(8) 0.3552(6) 0.034(3) Uani 1 1 d . . . . .
H26D H -0.2051 -0.1243 0.3854 0.041 Uiso 1 1 calc R U . . .
C30D C -0.1663(13) -0.0138(8) 0.1302(5) 0.024(2) Uani 1 1 d . . . . .
H30J H -0.2273 -0.0042 0.0888 0.036 Uiso 1 1 calc R U . . .
H30K H -0.2335 -0.0599 0.1521 0.036 Uiso 1 1 calc R U . . .
H30L H -0.0764 -0.0373 0.1231 0.036 Uiso 1 1 calc R U . . .
Sb1 Sb 0.72959(10) 0.33512(7) 0.81195(4) 0.0317(2) Uani 0.8949(14) 1 d D . P A 1
F11 F 0.8629(9) 0.4435(5) 0.8581(3) 0.0642(19) Uani 0.8949(14) 1 d D U P A 1
F12 F 0.8691(9) 0.2663(6) 0.8482(4) 0.076(2) Uani 0.8949(14) 1 d D U P A 1
F13 F 0.6255(10) 0.3153(7) 0.8785(3) 0.088(2) Uani 0.8949(14) 1 d D U P A 1
F14 F 0.5952(10) 0.4045(6) 0.7743(4) 0.074(2) Uani 0.8949(14) 1 d D U P A 1
F15 F 0.8341(9) 0.3560(6) 0.7445(3) 0.0665(18) Uani 0.8949(14) 1 d D U P A 1
F16 F 0.5962(9) 0.2257(6) 0.7676(4) 0.077(2) Uani 0.8949(14) 1 d D U P A 1
Sb2 Sb 1.01883(10) 0.32938(6) 0.55178(4) 0.0307(2) Uani 0.8979(14) 1 d D . P B 1
F21 F 1.1411(11) 0.4473(6) 0.5824(4) 0.094(3) Uani 0.8979(14) 1 d D U P B 1
F22 F 1.1135(10) 0.2809(6) 0.6226(3) 0.080(2) Uani 0.8979(14) 1 d D U P B 1
F23 F 0.8679(9) 0.3473(7) 0.5955(4) 0.077(2) Uani 0.8979(14) 1 d D U P B 1
F24 F 0.9225(10) 0.3736(7) 0.4798(4) 0.080(2) Uani 0.8979(14) 1 d D U P B 1
F25 F 1.1713(9) 0.3124(7) 0.5084(4) 0.083(2) Uani 0.8979(14) 1 d D U P B 1
F26 F 0.8997(11) 0.2081(6) 0.5234(4) 0.088(3) Uani 0.8979(14) 1 d D U P B 1
Sb3 Sb 0.46426(9) 0.66247(6) 0.44691(4) 0.0253(2) Uani 0.9046(14) 1 d D . P C 1
F31 F 0.4802(8) 0.5601(4) 0.3981(3) 0.0497(15) Uani 0.9046(14) 1 d D U P C 1
F32 F 0.3630(8) 0.5845(5) 0.5018(3) 0.0498(16) Uani 0.9046(14) 1 d D U P C 1
F33 F 0.6576(8) 0.6651(6) 0.4989(3) 0.0563(17) Uani 0.9046(14) 1 d D U P C 1
F34 F 0.5638(8) 0.7454(5) 0.3926(3) 0.0524(16) Uani 0.9046(14) 1 d D U P C 1
F35 F 0.2704(7) 0.6610(5) 0.3960(3) 0.0493(15) Uani 0.9046(14) 1 d D U P C 1
F36 F 0.4533(9) 0.7688(5) 0.4965(3) 0.0472(15) Uani 0.9046(14) 1 d D U P C 1
Sb4 Sb 0.79918(10) 0.66745(6) 0.17797(4) 0.0300(2) Uani 0.9026(14) 1 d D . P D 1
F41 F 0.9775(9) 0.6440(6) 0.2276(3) 0.0663(19) Uani 0.9026(14) 1 d D U P D 1
F42 F 0.6811(10) 0.5558(6) 0.1971(4) 0.082(2) Uani 0.9026(14) 1 d D U P D 1
F43 F 0.7678(8) 0.7332(5) 0.2488(3) 0.0585(16) Uani 0.9026(14) 1 d D U P D 1
F44 F 0.9271(9) 0.7800(5) 0.1583(3) 0.0678(19) Uani 0.9026(14) 1 d D U P D 1
F45 F 0.8363(9) 0.6086(5) 0.1061(3) 0.0597(18) Uani 0.9026(14) 1 d D U P D 1
F46 F 0.6270(9) 0.6967(6) 0.1295(3) 0.079(2) Uani 0.9026(14) 1 d D U P D 1
O40 O 1.2945(16) 0.4203(7) 0.8751(5) 0.088(4) Uani 0.8949(14) 1 d D . P A 1
C40 C 1.2542(14) 0.3681(8) 0.8299(5) 0.037(3) Uani 0.8949(14) 1 d D U P A 1
C41 C 1.2359(18) 0.2635(7) 0.8373(7) 0.070(5) Uani 0.8949(14) 1 d D . P A 1
H41A H 1.2563 0.2529 0.8829 0.105 Uiso 0.8949(14) 1 calc R U P A 1
H41B H 1.3112 0.2416 0.8163 0.105 Uiso 0.8949(14) 1 calc R U P A 1
H41C H 1.1284 0.2283 0.8174 0.105 Uiso 0.8949(14) 1 calc R U P A 1
C42 C 1.2272(16) 0.3940(12) 0.7644(5) 0.069(5) Uani 0.8949(14) 1 d D . P A 1
H42A H 1.3164 0.4449 0.7584 0.104 Uiso 0.8949(14) 1 calc R U P A 1
H42B H 1.1303 0.4156 0.7557 0.104 Uiso 0.8949(14) 1 calc R U P A 1
H42C H 1.2165 0.3390 0.7349 0.104 Uiso 0.8949(14) 1 calc R U P A 1
O50 O 0.5024(12) 0.2495(6) 0.5083(4) 0.047(2) Uani 0.8979(14) 1 d D U P B 1
C50 C 0.5154(18) 0.3142(9) 0.5432(6) 0.036(4) Uani 0.8979(14) 1 d D U P B 1
C51 C 0.5068(15) 0.3110(9) 0.6112(5) 0.051(3) Uani 0.8979(14) 1 d D U P B 1
H51A H 0.5096 0.2479 0.6246 0.076 Uiso 0.8979(14) 1 calc R U P B 1
H51B H 0.4083 0.3247 0.6178 0.076 Uiso 0.8979(14) 1 calc R U P B 1
H51C H 0.5966 0.3582 0.6368 0.076 Uiso 0.8979(14) 1 calc R U P B 1
C52 C 0.5559(17) 0.4147(7) 0.5230(6) 0.056(3) Uani 0.8979(14) 1 d D U P B 1
H52A H 0.6635 0.4474 0.5445 0.084 Uiso 0.8979(14) 1 calc R U P B 1
H52B H 0.4819 0.4485 0.5350 0.084 Uiso 0.8979(14) 1 calc R U P B 1
H52C H 0.5483 0.4129 0.4765 0.084 Uiso 0.8979(14) 1 calc R U P B 1
O60 O 1.0415(17) 0.7832(8) 0.4755(7) 0.089(4) Uani 0.9046(14) 1 d D U P C 1
C60 C 0.9936(17) 0.7030(10) 0.4578(7) 0.040(4) Uani 0.9046(14) 1 d D U P C 1
C61 C 0.9153(14) 0.6726(11) 0.3903(5) 0.066(4) Uani 0.9046(14) 1 d D U P C 1
H61A H 0.8053 0.6384 0.3885 0.099 Uiso 0.9046(14) 1 calc R U P C 1
H61B H 0.9700 0.6310 0.3720 0.099 Uiso 0.9046(14) 1 calc R U P C 1
H61C H 0.9187 0.7282 0.3657 0.099 Uiso 0.9046(14) 1 calc R U P C 1
C62 C 1.0026(17) 0.6252(10) 0.5000(7) 0.069(4) Uani 0.9046(14) 1 d D U P C 1
H62A H 1.0625 0.6515 0.5427 0.103 Uiso 0.9046(14) 1 calc R U P C 1
H62B H 1.0553 0.5822 0.4820 0.103 Uiso 0.9046(14) 1 calc R U P C 1
H62C H 0.8959 0.5904 0.5032 0.103 Uiso 0.9046(14) 1 calc R U P C 1
O70 O 0.2321(10) 0.5786(6) 0.1445(4) 0.049(2) Uani 0.9026(14) 1 d D U P D 1
C70 C 0.2929(8) 0.6409(7) 0.1816(5) 0.036(3) Uani 0.9026(14) 1 d D U P D 1
C71 C 0.3542(14) 0.6274(10) 0.2508(4) 0.050(3) Uani 0.9026(14) 1 d D U P D 1
H71A H 0.3166 0.5610 0.2587 0.075 Uiso 0.9026(14) 1 calc R U P D 1
H71B H 0.3161 0.6671 0.2788 0.075 Uiso 0.9026(14) 1 calc R U P D 1
H71C H 0.4698 0.6454 0.2596 0.075 Uiso 0.9026(14) 1 calc R U P D 1
C72 C 0.3207(13) 0.7414(7) 0.1681(5) 0.041(3) Uani 0.9026(14) 1 d D . P D 1
H72A H 0.2828 0.7459 0.1225 0.062 Uiso 0.9026(14) 1 calc R U P D 1
H72B H 0.4338 0.7720 0.1797 0.062 Uiso 0.9026(14) 1 calc R U P D 1
H72C H 0.2638 0.7730 0.1934 0.062 Uiso 0.9026(14) 1 calc R U P D 1
Sb1' Sb 1.1906(9) 0.3325(6) 0.8206(3) 0.0278(18) Uiso 0.1051(14) 1 d D U P A 2
F11' F 0.994(3) 0.334(3) 0.7741(17) 0.067(3) Uiso 0.1051(14) 1 d D U P A 2
F12' F 1.138(5) 0.382(3) 0.8931(13) 0.067(4) Uiso 0.1051(14) 1 d D U P A 2
F13' F 1.271(5) 0.4547(16) 0.801(2) 0.069(6) Uiso 0.1051(14) 1 d D U P A 2
F14' F 1.241(5) 0.285(3) 0.7491(13) 0.072(5) Uiso 0.1051(14) 1 d D U P A 2
F15' F 1.108(5) 0.2122(16) 0.842(2) 0.070(5) Uiso 0.1051(14) 1 d D U P A 2
F16' F 1.386(3) 0.333(3) 0.8687(17) 0.073(6) Uiso 0.1051(14) 1 d D U P A 2
Sb2' Sb 0.5200(14) 0.3401(8) 0.5524(5) 0.031(2) Uiso 0.1021(14) 1 d D U P B 2
F21' F 0.711(3) 0.341(3) 0.6033(18) 0.070(4) Uiso 0.1021(14) 1 d D U P B 2
F22' F 0.537(6) 0.242(3) 0.500(2) 0.061(6) Uiso 0.1021(14) 1 d D U P B 2
F23' F 0.419(5) 0.255(3) 0.6020(19) 0.062(6) Uiso 0.1021(14) 1 d D U P B 2
F24' F 0.503(5) 0.438(2) 0.6046(19) 0.065(7) Uiso 0.1021(14) 1 d D U P B 2
F25' F 0.622(5) 0.425(3) 0.5032(19) 0.063(6) Uiso 0.1021(14) 1 d D U P B 2
F26' F 0.329(3) 0.339(3) 0.5019(17) 0.063(7) Uiso 0.1021(14) 1 d D U P B 2
Sb3' Sb 0.9674(16) 0.6740(9) 0.4482(6) 0.033(3) Uiso 0.0954(14) 1 d D U P C 2
F31' F 0.813(4) 0.668(4) 0.4978(18) 0.060(5) Uiso 0.0954(14) 1 d D U P C 2
F32' F 0.840(5) 0.712(4) 0.3806(16) 0.062(4) Uiso 0.0954(14) 1 d D U P C 2
F33' F 1.057(6) 0.8000(17) 0.479(2) 0.064(6) Uiso 0.0954(14) 1 d D U P C 2
F34' F 1.095(5) 0.636(4) 0.5168(16) 0.064(6) Uiso 0.0954(14) 1 d D U P C 2
F35' F 0.878(6) 0.5483(16) 0.418(2) 0.071(5) Uiso 0.0954(14) 1 d D U P C 2
F36' F 1.123(4) 0.681(4) 0.3996(18) 0.063(6) Uiso 0.0954(14) 1 d D U P C 2
Sb4' Sb 0.2590(10) 0.6705(6) 0.1910(4) 0.0302(18) Uiso 0.0974(14) 1 d D U P D 2
F41' F 0.337(5) 0.694(3) 0.1171(13) 0.072(5) Uiso 0.0974(14) 1 d D U P D 2
F42' F 0.369(5) 0.7902(17) 0.227(2) 0.067(6) Uiso 0.0974(14) 1 d D U P D 2
F43' F 0.429(4) 0.624(3) 0.225(2) 0.070(3) Uiso 0.0974(14) 1 d D U P D 2
F44' F 0.148(5) 0.5502(16) 0.156(2) 0.062(6) Uiso 0.0974(14) 1 d D U P D 2
F45' F 0.088(4) 0.717(3) 0.158(2) 0.063(7) Uiso 0.0974(14) 1 d D U P D 2
F46' F 0.179(5) 0.647(3) 0.2650(13) 0.058(5) Uiso 0.0974(14) 1 d D U P D 2

loop_
_atom_site_aniso_label
_atom_site_aniso_U_11
_atom_site_aniso_U_22
_atom_site_aniso_U_33
_atom_site_aniso_U_23
_atom_site_aniso_U_13
_atom_site_aniso_U_12
Pt1A 0.0314(2) 0.0257(3) 0.0189(2) -0.00193(17) 0.00175(16) 0.0096(2)
N1A 0.024(4) 0.009(4) 0.025(4) -0.004(3) 0.005(3) -0.002(3)
C2A 0.031(5) 0.024(5) 0.024(5) -0.001(4) 0.006(4) 0.004(4)
C3A 0.066(8) 0.038(8) 0.024(5) -0.005(5) -0.004(5) 0.005(6)
C4A 0.107(12) 0.018(6) 0.039(7) 0.001(5) 0.000(7) -0.006(7)
C5A 0.081(9) 0.030(7) 0.030(6) 0.009(5) 0.009(6) 0.004(6)
C6A 0.035(5) 0.026(6) 0.032(5) 0.005(4) 0.010(4) 0.003(5)
C7A 0.030(5) 0.034(6) 0.022(5) -0.002(4) 0.006(4) 0.004(4)
C8A 0.023(5) 0.039(6) 0.027(5) -0.002(4) -0.002(4) 0.007(4)
C9A 0.031(5) 0.044(7) 0.020(4) -0.007(4) -0.005(4) 0.009(5)
C10A 0.044(6) 0.039(7) 0.033(6) 0.006(5) 0.003(5) 0.018(6)
C11A 0.044(6) 0.032(6) 0.025(5) 0.001(4) 0.013(4) 0.018(5)
C12A 0.028(5) 0.035(6) 0.023(5) 0.002(4) 0.012(4) 0.014(4)
N13A 0.036(5) 0.019(5) 0.024(4) 0.001(3) 0.001(4) 0.009(4)
C14A 0.030(6) 0.033(7) 0.037(6) 0.003(5) 0.008(5) 0.007(5)
C15A 0.038(6) 0.031(6) 0.034(6) -0.011(5) 0.015(5) -0.002(5)
C16A 0.051(7) 0.041(7) 0.036(6) 0.009(5) 0.023(5) 0.017(6)
C17A 0.041(6) 0.034(6) 0.017(4) 0.005(4) 0.005(4) -0.001(5)
C18A 0.046(7) 0.030(6) 0.042(6) 0.016(5) 0.000(5) 0.001(5)
C19A 0.065(8) 0.031(6) 0.028(6) 0.000(5) -0.013(5) -0.008(6)
C20A 0.069(9) 0.040(7) 0.040(7) 0.025(6) -0.014(6) -0.023(6)
C21A 0.033(5) 0.048(7) 0.031(5) 0.003(5) 0.005(4) 0.000(5)
C22A 0.027(5) 0.028(6) 0.024(5) 0.007(4) 0.002(4) -0.005(4)
N23A 0.021(4) 0.037(6) 0.030(5) -0.006(4) -0.001(3) 0.002(4)
C24A 0.023(5) 0.071(9) 0.033(6) -0.014(6) 0.012(4) 0.002(6)
C25A 0.042(7) 0.093(12) 0.016(5) -0.009(6) 0.005(4) 0.008(7)
C26A 0.041(6) 0.074(10) 0.020(5) -0.006(5) 0.008(4) -0.021(6)
C30A 0.050(7) 0.033(7) 0.020(5) -0.008(4) -0.001(5) 0.019(6)
Pt1B 0.0250(2) 0.0231(3) 0.01798(18) 0.00097(16) 0.00063(14) 0.00862(18)
N1B 0.044(5) 0.019(5) 0.017(4) 0.007(3) 0.003(3) 0.015(4)
C2B 0.034(5) 0.023(5) 0.016(4) 0.003(4) 0.000(4) 0.004(4)
C3B 0.060(8) 0.028(6) 0.023(5) -0.005(4) 0.006(5) 0.008(6)
C4B 0.074(9) 0.024(6) 0.041(7) -0.004(5) 0.008(6) 0.017(6)
C5B 0.061(8) 0.023(6) 0.031(6) 0.002(4) 0.012(5) 0.008(5)
C6B 0.042(6) 0.019(5) 0.033(6) 0.002(4) 0.002(5) 0.002(5)
C7B 0.023(4) 0.025(5) 0.018(4) -0.003(3) 0.001(3) 0.008(4)
C8B 0.027(5) 0.030(6) 0.023(5) -0.002(4) 0.005(4) 0.000(4)
C9B 0.040(6) 0.045(7) 0.028(5) 0.004(5) 0.003(4) 0.016(5)
C10B 0.057(7) 0.038(6) 0.019(5) 0.005(4) 0.011(4) 0.027(6)
C11B 0.043(6) 0.028(6) 0.022(5) 0.002(4) 0.015(4) 0.021(5)
C12B 0.027(5) 0.022(5) 0.020(4) 0.005(4) 0.007(4) 0.013(4)
N13B 0.022(4) 0.024(5) 0.018(4) -0.005(3) 0.002(3) 0.014(4)
C14B 0.037(6) 0.034(6) 0.029(5) 0.005(4) 0.011(4) 0.015(5)
C15B 0.035(6) 0.022(5) 0.041(6) -0.008(4) 0.012(5) 0.001(4)
C16B 0.047(7) 0.026(6) 0.035(6) 0.009(5) 0.023(5) 0.004(5)
C17B 0.035(5) 0.027(6) 0.024(5) 0.015(4) 0.000(4) 0.003(4)
C18B 0.040(6) 0.020(5) 0.052(7) 0.005(5) -0.008(5) 0.002(5)
C19B 0.072(9) 0.027(6) 0.037(7) 0.016(5) -0.008(6) -0.001(6)
C20B 0.055(7) 0.040(7) 0.032(6) 0.026(5) -0.011(5) -0.018(6)
C21B 0.046(7) 0.052(8) 0.031(6) 0.020(6) -0.001(5) -0.010(6)
C22B 0.021(5) 0.041(7) 0.028(5) 0.012(5) -0.005(4) -0.008(5)
N23B 0.028(4) 0.032(5) 0.021(4) 0.011(3) 0.005(3) 0.013(4)
C24B 0.035(6) 0.051(8) 0.028(5) -0.008(5) -0.007(4) 0.010(5)
C25B 0.037(6) 0.059(9) 0.033(6) -0.017(6) 0.016(5) -0.012(6)
C26B 0.046(7) 0.070(9) 0.019(5) 0.002(5) 0.005(4) -0.024(6)
C30B 0.028(5) 0.007(4) 0.018(4) -0.004(3) -0.001(4) 0.008(4)
Pt1C 0.0286(2) 0.0236(2) 0.01830(19) 0.00094(16) 0.00051(15) 0.00746(18)
N1C 0.017(4) 0.033(5) 0.025(4) -0.007(4) 0.005(3) -0.005(4)
C2C 0.030(5) 0.034(6) 0.022(5) -0.005(4) 0.006(4) 0.006(5)
C3C 0.058(8) 0.033(7) 0.022(5) 0.000(4) 0.005(5) 0.000(6)
C4C 0.072(9) 0.037(8) 0.027(6) -0.009(5) 0.004(6) -0.015(7)
C5C 0.060(8) 0.021(6) 0.054(8) 0.004(5) 0.001(6) 0.002(6)
C6C 0.031(5) 0.030(6) 0.017(4) 0.005(4) 0.003(4) 0.010(5)
C7C 0.043(6) 0.036(6) 0.015(4) 0.000(4) 0.005(4) 0.015(5)
C8C 0.049(7) 0.062(9) 0.013(4) 0.000(5) -0.002(4) 0.024(6)
C9C 0.059(8) 0.057(9) 0.017(5) 0.005(5) 0.002(5) 0.035(7)
C10C 0.061(8) 0.041(7) 0.021(5) 0.008(5) 0.012(5) 0.022(6)
C11C 0.044(7) 0.034(7) 0.033(6) 0.017(5) 0.018(5) 0.019(5)
C12C 0.036(6) 0.031(6) 0.026(5) 0.003(4) 0.013(4) 0.015(5)
N13C 0.029(5) 0.021(5) 0.032(5) 0.007(4) 0.002(4) 0.005(4)
C14C 0.031(6) 0.021(6) 0.044(6) -0.005(5) 0.002(5) 0.008(5)
C15C 0.042(7) 0.044(8) 0.048(7) 0.020(6) 0.025(6) 0.010(6)
C16C 0.050(7) 0.027(6) 0.043(7) 0.009(5) 0.025(6) 0.018(5)
C17C 0.033(5) 0.022(5) 0.039(6) -0.001(4) 0.004(4) -0.003(4)
C18C 0.043(6) 0.038(7) 0.036(6) 0.012(5) 0.008(5) 0.009(5)
C19C 0.034(6) 0.047(8) 0.047(7) 0.015(6) -0.006(5) 0.003(5)
C20C 0.048(7) 0.051(8) 0.047(7) 0.015(6) 0.000(6) -0.007(6)
C21C 0.029(5) 0.039(6) 0.023(5) 0.001(4) -0.002(4) 0.002(4)
C22C 0.022(5) 0.025(5) 0.026(5) 0.005(4) 0.001(4) -0.001(4)
N23C 0.018(4) 0.063(7) 0.017(4) -0.012(4) -0.001(3) 0.007(4)
C24C 0.034(6) 0.052(8) 0.027(5) -0.004(5) 0.013(4) 0.002(5)
C25C 0.040(6) 0.071(10) 0.022(5) 0.003(5) 0.004(4) 0.014(6)
C26C 0.043(6) 0.060(8) 0.026(5) 0.008(5) 0.005(5) -0.013(6)
C30C 0.035(6) 0.046(8) 0.026(6) -0.001(5) -0.001(5) 0.002(6)
Pt1D 0.0309(2) 0.0208(2) 0.01900(19) -0.00072(16) -0.00060(15) 0.01151(19)
N1D 0.044(5) 0.046(7) 0.013(4) 0.009(4) 0.006(4) 0.020(5)
C2D 0.053(7) 0.021(5) 0.022(5) 0.002(4) 0.002(4) 0.005(5)
C3D 0.070(8) 0.018(6) 0.034(6) -0.004(4) -0.004(5) 0.007(6)
C4D 0.080(10) 0.029(6) 0.032(6) -0.004(5) 0.002(6) 0.021(6)
C5D 0.073(9) 0.027(6) 0.025(5) 0.002(5) 0.002(5) 0.012(6)
C6D 0.036(6) 0.031(6) 0.023(5) 0.002(4) 0.000(4) 0.006(5)
C7D 0.031(5) 0.015(5) 0.033(5) 0.005(4) -0.003(4) 0.003(4)
C8D 0.043(6) 0.022(5) 0.037(6) 0.001(4) -0.002(4) 0.005(5)
C9D 0.076(9) 0.027(6) 0.042(7) 0.018(5) -0.012(6) 0.010(6)
C10D 0.052(7) 0.047(7) 0.019(5) 0.006(4) -0.007(4) -0.009(6)
C11D 0.032(5) 0.032(6) 0.023(5) 0.008(4) 0.006(4) -0.002(4)
C12D 0.029(5) 0.041(7) 0.020(5) 0.005(4) 0.000(4) 0.006(5)
N13D 0.034(5) 0.033(5) 0.015(4) 0.002(3) 0.006(3) 0.018(4)
C14D 0.043(6) 0.052(8) 0.023(5) -0.006(5) -0.005(4) 0.021(6)
C15D 0.025(5) 0.070(9) 0.038(6) -0.011(6) 0.009(4) 0.005(6)
C16D 0.041(7) 0.084(11) 0.023(5) 0.004(6) 0.006(4) -0.003(7)
C17D 0.032(5) 0.027(5) 0.016(4) 0.001(4) 0.004(4) 0.014(4)
C18D 0.034(5) 0.037(6) 0.020(4) -0.001(4) 0.006(4) 0.005(5)
C19D 0.061(8) 0.058(9) 0.037(6) 0.021(6) 0.019(5) 0.041(7)
C20D 0.052(7) 0.047(7) 0.018(5) 0.013(5) 0.017(5) 0.022(6)
C21D 0.036(6) 0.032(6) 0.027(5) 0.008(4) 0.013(4) 0.015(5)
C22D 0.021(4) 0.026(5) 0.022(4) 0.004(4) 0.007(3) 0.011(4)
N23D 0.026(4) 0.032(6) 0.027(4) -0.004(4) 0.002(3) 0.017(4)
C24D 0.029(5) 0.023(5) 0.034(6) -0.007(4) 0.002(4) 0.008(4)
C25D 0.040(7) 0.029(6) 0.069(8) 0.013(6) 0.024(6) 0.006(5)
C26D 0.042(6) 0.023(6) 0.035(6) 0.002(4) 0.011(5) 0.003(5)
C30D 0.031(5) 0.016(5) 0.023(5) -0.003(4) -0.005(4) 0.010(4)
Sb1 0.0270(4) 0.0383(5) 0.0246(4) 0.0036(3) 0.0003(3) 0.0019(3)
F11 0.077(4) 0.061(4) 0.044(3) -0.006(3) 0.005(3) 0.004(3)
F12 0.078(4) 0.068(4) 0.070(4) 0.007(3) -0.011(3) 0.019(3)
F13 0.083(4) 0.106(5) 0.061(4) 0.003(4) 0.024(4) -0.011(4)
F14 0.077(4) 0.079(5) 0.066(4) -0.011(4) -0.008(4) 0.037(4)
F15 0.069(4) 0.079(4) 0.055(3) -0.002(3) 0.032(3) 0.012(3)
F16 0.073(4) 0.074(5) 0.065(4) -0.005(4) -0.006(4) 0.000(4)
Sb2 0.0283(4) 0.0309(4) 0.0305(4) 0.0008(3) 0.0057(3) 0.0035(3)
F21 0.107(5) 0.080(5) 0.075(4) -0.002(4) 0.010(4) -0.007(4)
F22 0.091(4) 0.078(4) 0.061(4) 0.008(4) -0.009(4) 0.021(4)
F23 0.069(4) 0.101(5) 0.068(4) -0.001(4) 0.025(3) 0.027(4)
F24 0.093(4) 0.084(5) 0.060(4) 0.015(4) 0.004(4) 0.023(4)
F25 0.083(5) 0.102(5) 0.065(4) -0.019(4) 0.019(4) 0.027(4)
F26 0.099(5) 0.075(5) 0.065(4) -0.013(4) -0.010(4) -0.005(4)
Sb3 0.0296(4) 0.0217(4) 0.0260(4) 0.0023(3) 0.0072(3) 0.0077(3)
F31 0.068(4) 0.036(3) 0.047(3) -0.007(3) 0.007(3) 0.022(3)
F32 0.065(4) 0.042(3) 0.045(3) 0.015(3) 0.020(3) 0.011(3)
F33 0.050(3) 0.064(4) 0.050(3) -0.007(3) -0.004(3) 0.019(3)
F34 0.061(4) 0.049(3) 0.046(3) 0.007(3) 0.025(3) 0.002(3)
F35 0.046(3) 0.060(4) 0.044(3) 0.003(3) 0.007(3) 0.020(3)
F36 0.067(4) 0.039(3) 0.041(3) -0.006(3) 0.015(3) 0.019(3)
Sb4 0.0348(4) 0.0309(4) 0.0248(4) 0.0043(3) 0.0072(3) 0.0078(3)
F41 0.072(4) 0.074(4) 0.062(4) 0.008(3) 0.008(3) 0.038(4)
F42 0.086(4) 0.076(4) 0.071(4) 0.009(3) 0.028(3) -0.014(4)
F43 0.068(4) 0.072(4) 0.046(3) -0.005(3) 0.025(3) 0.030(3)
F44 0.093(4) 0.055(4) 0.058(4) 0.011(3) 0.029(3) 0.014(4)
F45 0.085(4) 0.060(4) 0.041(3) 0.000(3) 0.020(3) 0.026(4)
F46 0.078(4) 0.097(4) 0.061(3) 0.001(3) -0.001(3) 0.035(4)
O40 0.122(11) 0.052(7) 0.075(8) -0.016(6) -0.023(7) 0.026(7)
C40 0.028(6) 0.025(6) 0.051(7) -0.006(5) 0.002(5) -0.002(5)
C41 0.064(10) 0.046(9) 0.084(11) -0.026(8) 0.019(8) -0.019(8)
C42 0.044(8) 0.112(15) 0.056(9) 0.026(9) 0.019(7) 0.018(9)
O50 0.068(6) 0.030(5) 0.044(5) 0.002(4) 0.016(4) 0.010(4)
C50 0.032(6) 0.032(9) 0.038(8) 0.007(7) 0.003(5) 0.001(6)
C51 0.049(7) 0.058(8) 0.041(6) 0.009(6) 0.006(5) 0.008(6)
C52 0.075(9) 0.037(7) 0.068(8) 0.024(6) 0.027(7) 0.023(6)
O60 0.077(8) 0.050(7) 0.132(10) -0.002(7) 0.014(7) 0.007(6)
C60 0.035(8) 0.044(10) 0.052(9) 0.022(8) 0.029(7) 0.014(7)
C61 0.038(7) 0.105(12) 0.055(8) 0.006(8) 0.013(6) 0.017(8)
C62 0.055(8) 0.069(10) 0.094(10) 0.039(8) 0.037(8) 0.017(8)
O70 0.051(5) 0.045(5) 0.048(5) -0.005(4) 0.001(4) 0.015(4)
C70 0.039(6) 0.037(6) 0.031(5) -0.011(5) -0.014(4) 0.028(5)
C71 0.041(6) 0.083(9) 0.029(5) 0.014(6) 0.005(5) 0.022(6)
C72 0.044(6) 0.033(6) 0.047(6) 0.006(5) 0.006(5) 0.014(5)

loop_
_atom_type_symbol
_atom_type_description
_atom_type_scat_dispersion_real
_atom_type_scat_dispersion_imag
_atom_type_scat_source
C C 0.0033 0.0016 'International Tables Vol C Tables 4.2.6.8 and 6.1.1.4'
H H 0.0000 0.0000 'International Tables Vol C Tables 4.2.6.8 and 6.1.1.4'
N N 0.0061 0.0033 'International Tables Vol C Tables 4.2.6.8 and 6.1.1.4'
F F 0.0171 0.0103 'International Tables Vol C Tables 4.2.6.8 and 6.1.1.4'
Sb Sb -0.5866 1.5461 'International Tables Vol C Tables 4.2.6.8 and 6.1.1.4'
Pt Pt -1.7033 8.3905 'International Tables Vol C Tables 4.2.6.8 and 6.1.1.4'
O O 0.0106 0.0060 'International Tables Vol C Tables 4.2.6.8 and 6.1.1.4'

loop_
_geom_angle_atom_site_label_1
_geom_angle_atom_site_label_2
_geom_angle_atom_site_label_3
_geom_angle
N23A Pt1A N1A 89.7(4)
N23A Pt1A N13A 178.4(4)
N1A Pt1A N13A 90.3(3)
N23A Pt1A C30A 88.5(4)
N1A Pt1A C30A 176.9(4)
N13A Pt1A C30A 91.6(4)
C6A N1A C2A 121.9(9)
C6A N1A Pt1A 119.5(7)
C2A N1A Pt1A 118.5(7)
N1A C2A C3A 117.8(10)
N1A C2A C7A 123.1(9)
C3A C2A C7A 119.0(9)
C4A C3A C2A 120.9(11)
C3A C4A C5A 117.6(12)
C6A C5A C4A 120.2(11)
N1A C6A C5A 121.4(10)
N1A C6A C17A 121.2(11)
C5A C6A C17A 117.3(10)
C8A C7A C12A 119.1(10)
C8A C7A C2A 118.1(10)
C12A C7A C2A 121.9(9)
C7A C8A C9A 120.6(10)
C10A C9A C8A 121.3(10)
C9A C10A C11A 120.1(11)
C16A C11A C10A 122.0(11)
C16A C11A C12A 118.3(10)
C10A C11A C12A 119.6(10)
N13A C12A C7A 123.4(9)
N13A C12A C11A 118.3(10)
C7A C12A C11A 118.2(10)
C14A N13A C12A 121.5(9)
C14A N13A Pt1A 120.6(7)
C12A N13A Pt1A 115.3(7)
N13A C14A C15A 120.3(11)
C16A C15A C14A 119.3(11)
C15A C16A C11A 121.2(11)
C18A C17A C22A 117.9(10)
C18A C17A C6A 118.1(11)
C22A C17A C6A 122.8(11)
C17A C18A C19A 123.7(13)
C20A C19A C18A 119.9(13)
C19A C20A C21A 119.4(11)
C20A C21A C22A 122.0(12)
C20A C21A C26A 123.5(11)
C22A C21A C26A 114.5(12)
N23A C22A C17A 121.2(9)
N23A C22A C21A 122.8(11)
C17A C22A C21A 116.0(11)
C22A N23A C24A 119.5(10)
C22A N23A Pt1A 119.4(8)
C24A N23A Pt1A 119.5(9)
N23A C24A C25A 122.3(15)
C26A C25A C24A 118.9(13)
C25A C26A C21A 121.3(10)
N13B Pt1B C30B 91.7(4)
N13B Pt1B N23B 177.8(4)
C30B Pt1B N23B 89.4(4)
N13B Pt1B N1B 88.8(3)
C30B Pt1B N1B 179.3(4)
N23B Pt1B N1B 90.0(4)
C2B N1B C6B 118.9(10)
C2B N1B Pt1B 120.3(7)
C6B N1B Pt1B 120.8(7)
N1B C2B C7B 122.1(9)
N1B C2B C3B 119.9(10)
C7B C2B C3B 117.9(9)
C4B C3B C2B 120.1(10)
C5B C4B C3B 119.2(12)
C4B C5B C6B 120.3(11)
N1B C6B C5B 121.3(10)
N1B C6B C17B 120.0(10)
C5B C6B C17B 118.5(10)
C8B C7B C2B 120.6(10)
C8B C7B C12B 115.0(9)
C2B C7B C12B 123.2(9)
C7B C8B C9B 124.7(10)
C10B C9B C8B 119.4(11)
C9B C10B C11B 121.1(11)
C10B C11B C12B 119.3(10)
C10B C11B C16B 121.2(10)
C12B C11B C16B 119.2(10)
N13B C12B C11B 119.2(9)
N13B C12B C7B 121.0(8)
C11B C12B C7B 119.7(9)
C14B N13B C12B 117.2(9)
C14B N13B Pt1B 123.3(7)
C12B N13B Pt1B 117.9(6)
N13B C14B C15B 126.0(11)
C14B C15B C16B 117.8(10)
C15B C16B C11B 118.7(9)
C18B C17B C22B 116.7(9)
C18B C17B C6B 118.7(11)
C22B C17B C6B 123.2(10)
C17B C18B C19B 126.7(13)
C18B C19B C20B 116.9(12)
C19B C20B C21B 121.0(10)
C26B C21B C22B 123.1(14)
C26B C21B C20B 120.4(11)
C22B C21B C20B 116.5(13)
N23B C22B C17B 123.8(9)
N23B C22B C21B 115.3(12)
C17B C22B C21B 120.9(12)
C24B N23B C22B 118.5(9)
C24B N23B Pt1B 124.2(9)
C22B N23B Pt1B 116.4(7)
N23B C24B C25B 127.9(14)
C24B C25B C26B 116.2(12)
C21B C26B C25B 118.0(11)
N23C Pt1C N13C 178.4(5)
N23C Pt1C N1C 89.4(4)
N13C Pt1C N1C 91.3(4)
N23C Pt1C C30C 89.6(4)
N13C Pt1C C30C 89.8(4)
N1C Pt1C C30C 178.5(5)
C6C N1C C2C 121.0(10)
C6C N1C Pt1C 119.6(7)
C2C N1C Pt1C 119.4(8)
N1C C2C C3C 120.3(11)
N1C C2C C7C 120.6(10)
C3C C2C C7C 118.8(9)
C2C C3C C4C 120.5(10)
C5C C4C C3C 117.4(12)
C6C C5C C4C 120.7(12)
N1C C6C C5C 119.9(9)
N1C C6C C17C 120.8(10)
C5C C6C C17C 119.3(10)
C8C C7C C12C 119.5(11)
C8C C7C C2C 114.7(11)
C12C C7C C2C 124.8(10)
C7C C8C C9C 119.6(12)
C10C C9C C8C 121.5(11)
C9C C10C C11C 120.0(10)
C16C C11C C12C 119.0(11)
C16C C11C C10C 122.7(10)
C12C C11C C10C 118.3(11)
N13C C12C C11C 118.5(10)
N13C C12C C7C 121.6(9)
C11C C12C C7C 119.9(10)
C14C N13C C12C 119.7(10)
C14C N13C Pt1C 122.9(8)
C12C N13C Pt1C 116.0(7)
N13C C14C C15C 120.7(11)
C16C C15C C14C 121.5(12)
C15C C16C C11C 119.3(11)
C18C C17C C22C 118.0(10)
C18C C17C C6C 116.2(11)
C22C C17C C6C 124.6(11)
C17C C18C C19C 119.5(12)
C20C C19C C18C 122.7(14)
C19C C20C C21C 121.7(12)
C20C C21C C22C 119.0(11)
C20C C21C C26C 126.3(11)
C22C C21C C26C 114.5(11)
N23C C22C C17C 119.2(9)
N23C C22C C21C 122.8(10)
C17C C22C C21C 117.9(11)
C22C N23C C24C 118.8(10)
C22C N23C Pt1C 121.0(7)
C24C N23C Pt1C 119.0(9)
N23C C24C C25C 120.1(13)
C26C C25C C24C 120.8(13)
C25C C26C C21C 121.6(11)
N23D Pt1D N13D 177.7(4)
N23D Pt1D N1D 89.7(4)
N13D Pt1D N1D 89.4(4)
N23D Pt1D C30D 91.1(4)
N13D Pt1D C30D 89.7(4)
N1D Pt1D C30D 178.9(4)
C6D N1D C2D 118.2(10)
C6D N1D Pt1D 121.9(8)
C2D N1D Pt1D 119.8(7)
C3D C2D N1D 118.9(9)
C3D C2D C7D 120.0(10)
N1D C2D C7D 121.0(10)
C4D C3D C2D 121.3(11)
C3D C4D C5D 120.5(12)
C4D C5D C6D 117.9(11)
N1D C6D C5D 123.0(11)
N1D C6D C17D 118.9(10)
C5D C6D C17D 118.0(9)
C8D C7D C12D 116.6(10)
C8D C7D C2D 118.6(11)
C12D C7D C2D 123.7(10)
C9D C8D C7D 122.7(12)
C10D C9D C8D 120.0(12)
C9D C10D C11D 121.4(10)
C16D C11D C10D 121.6(10)
C16D C11D C12D 122.7(12)
C10D C11D C12D 115.8(11)
N13D C12D C7D 123.1(9)
N13D C12D C11D 114.8(10)
C7D C12D C11D 122.1(11)
C14D N13D C12D 119.9(9)
C14D N13D Pt1D 121.7(9)
C12D N13D Pt1D 117.7(7)
N13D C14D C15D 123.7(13)
C14D C15D C16D 119.3(12)
C11D C16D C15D 118.2(11)
C18D C17D C22D 116.0(9)
C18D C17D C6D 117.5(10)
C22D C17D C6D 125.6(9)
C17D C18D C19D 122.2(11)
C20D C19D C18D 121.1(12)
C19D C20D C21D 120.8(11)
C20D C21D C22D 119.2(10)
C20D C21D C26D 121.5(10)
C22D C21D C26D 119.2(10)
C21D C22D N23D 120.1(9)
C21D C22D C17D 120.1(9)
N23D C22D C17D 119.9(8)
C24D N23D C22D 115.6(9)
C24D N23D Pt1D 124.3(8)
C22D N23D Pt1D 118.0(7)
N23D C24D C25D 127.6(11)
C24D C25D C26D 117.4(11)
C25D C26D C21D 118.4(10)
F13 Sb1 F14 90.9(4)
F13 Sb1 F15 179.5(4)
F14 Sb1 F15 88.7(3)
F13 Sb1 F16 90.1(4)
F14 Sb1 F16 90.2(4)
F15 Sb1 F16 90.1(3)
F13 Sb1 F11 88.9(3)
F14 Sb1 F11 90.6(4)
F15 Sb1 F11 90.9(3)
F16 Sb1 F11 178.8(3)
F13 Sb1 F12 90.8(4)
F14 Sb1 F12 178.3(4)
F15 Sb1 F12 89.7(3)
F16 Sb1 F12 90.2(4)
F11 Sb1 F12 89.1(3)
F21 Sb2 F24 92.5(4)
F21 Sb2 F23 89.9(4)
F24 Sb2 F23 91.2(4)
F21 Sb2 F25 89.6(4)
F24 Sb2 F25 88.9(4)
F23 Sb2 F25 179.5(4)
F21 Sb2 F22 89.4(4)
F24 Sb2 F22 178.0(4)
F23 Sb2 F22 89.5(4)
F25 Sb2 F22 90.4(4)
F21 Sb2 F26 177.7(4)
F24 Sb2 F26 89.8(4)
F23 Sb2 F26 90.4(4)
F25 Sb2 F26 90.2(4)
F22 Sb2 F26 88.4(4)
F31 Sb3 F35 91.2(3)
F31 Sb3 F32 91.9(3)
F35 Sb3 F32 90.3(3)
F31 Sb3 F33 89.6(3)
F35 Sb3 F33 179.1(3)
F32 Sb3 F33 89.5(3)
F31 Sb3 F34 90.4(3)
F35 Sb3 F34 89.0(3)
F32 Sb3 F34 177.6(3)
F33 Sb3 F34 91.2(3)
F31 Sb3 F36 178.5(3)
F35 Sb3 F36 89.7(3)
F32 Sb3 F36 89.3(3)
F33 Sb3 F36 89.4(3)
F34 Sb3 F36 88.5(3)
F42 Sb4 F46 92.6(4)
F42 Sb4 F45 90.8(3)
F46 Sb4 F45 90.5(3)
F42 Sb4 F41 89.8(4)
F46 Sb4 F41 177.3(4)
F45 Sb4 F41 90.6(3)
F42 Sb4 F43 92.5(3)
F46 Sb4 F43 89.0(3)
F45 Sb4 F43 176.7(3)
F41 Sb4 F43 89.7(3)
F42 Sb4 F44 177.8(4)
F46 Sb4 F44 89.3(3)
F45 Sb4 F44 88.0(3)
F41 Sb4 F44 88.3(3)
F43 Sb4 F44 88.8(3)
O40 C40 C42 125.5(11)
O40 C40 C41 119.1(10)
C42 C40 C41 115.4(11)
O50 C50 C51 125.3(11)
O50 C50 C52 121.9(11)
C51 C50 C52 112.7(11)
O60 C60 C61 121.2(12)
O60 C60 C62 123.7(13)
C61 C60 C62 115.1(12)
O70 C70 C72 124.9(10)
O70 C70 C71 122.1(10)
C72 C70 C71 113.0(9)
F14' Sb1' F15' 90.8(8)
F14' Sb1' F16' 91.1(8)
F15' Sb1' F16' 90.8(8)
F14' Sb1' F13' 90.7(8)
F15' Sb1' F13' 178.4(10)
F16' Sb1' F13' 89.7(8)
F14' Sb1' F11' 90.6(8)
F15' Sb1' F11' 89.9(8)
F16' Sb1' F11' 178.2(10)
F13' Sb1' F11' 89.6(8)
F14' Sb1' F12' 179.6(10)
F15' Sb1' F12' 89.4(8)
F16' Sb1' F12' 89.3(8)
F13' Sb1' F12' 89.0(8)
F11' Sb1' F12' 89.0(8)
F22' Sb2' F25' 90.1(8)
F22' Sb2' F24' 180.0(12)
F25' Sb2' F24' 89.9(8)
F22' Sb2' F23' 90.0(8)
F25' Sb2' F23' 179.6(10)
F24' Sb2' F23' 90.0(8)
F22' Sb2' F26' 90.1(8)
F25' Sb2' F26' 90.3(8)
F24' Sb2' F26' 89.9(8)
F23' Sb2' F26' 90.0(8)
F22' Sb2' F21' 89.9(8)
F25' Sb2' F21' 89.9(8)
F24' Sb2' F21' 90.1(8)
F23' Sb2' F21' 89.7(8)
F26' Sb2' F21' 179.8(11)
F32' Sb3' F35' 90.4(8)
F32' Sb3' F36' 90.3(8)
F35' Sb3' F36' 90.5(8)
F32' Sb3' F33' 90.0(8)
F35' Sb3' F33' 179.4(10)
F36' Sb3' F33' 89.9(8)
F32' Sb3' F31' 90.2(8)
F35' Sb3' F31' 89.9(8)
F36' Sb3' F31' 179.4(10)
F33' Sb3' F31' 89.7(8)
F32' Sb3' F34' 179.5(10)
F35' Sb3' F34' 89.8(8)
F36' Sb3' F34' 90.1(8)
F33' Sb3' F34' 89.7(8)
F31' Sb3' F34' 89.4(8)
F41' Sb4' F43' 90.2(8)
F41' Sb4' F42' 90.4(8)
F43' Sb4' F42' 89.8(8)
F41' Sb4' F45' 90.2(8)
F43' Sb4' F45' 179.7(10)
F42' Sb4' F45' 90.1(8)
F41' Sb4' F44' 90.2(8)
F43' Sb4' F44' 89.9(8)
F42' Sb4' F44' 179.4(10)
F45' Sb4' F44' 90.1(8)
F41' Sb4' F46' 179.7(11)
F43' Sb4' F46' 90.0(8)
F42' Sb4' F46' 89.9(8)
F45' Sb4' F46' 89.7(8)
F44' Sb4' F46' 89.6(8)

loop_
_geom_bond_atom_site_label_1
_geom_bond_atom_site_label_2
_geom_bond_distance
Pt1A N23A 1.992(9)
Pt1A N1A 2.050(8)
Pt1A N13A 2.056(8)
Pt1A C30A 2.117(13)
N1A C6A 1.316(13)
N1A C2A 1.359(12)
C2A C3A 1.418(16)
C2A C7A 1.484(15)
C3A C4A 1.381(18)
C4A C5A 1.386(16)
C5A C6A 1.375(17)
C6A C17A 1.522(14)
C7A C8A 1.390(13)
C7A C12A 1.424(15)
C8A C9A 1.405(15)
C9A C10A 1.352(16)
C10A C11A 1.408(15)
C11A C16A 1.378(17)
C11A C12A 1.436(14)
C12A N13A 1.357(13)
N13A C14A 1.342(14)
C14A C15A 1.396(16)
C15A C16A 1.343(16)
C17A C18A 1.370(17)
C17A C22A 1.419(18)
C18A C19A 1.402(15)
C19A C20A 1.31(2)
C20A C21A 1.413(19)
C21A C22A 1.436(14)
C21A C26A 1.486(19)
C22A N23A 1.334(16)
N23A C24A 1.383(16)
C24A C25A 1.391(16)
C25A C26A 1.35(2)
Pt1B N13B 2.009(8)
Pt1B C30B 2.044(9)
Pt1B N23B 2.045(8)
Pt1B N1B 2.064(9)
N1B C2B 1.351(12)
N1B C6B 1.385(13)
C2B C7B 1.426(14)
C2B C3B 1.428(15)
C3B C4B 1.382(16)
C4B C5B 1.356(16)
C5B C6B 1.390(16)
C6B C17B 1.499(14)
C7B C8B 1.361(13)
C7B C12B 1.435(14)
C8B C9B 1.412(15)
C9B C10B 1.303(17)
C10B C11B 1.403(15)
C11B C12B 1.422(14)
C11B C16B 1.427(16)
C12B N13B 1.390(12)
N13B C14B 1.333(14)
C14B C15B 1.379(15)
C15B C16B 1.386(16)
C17B C18B 1.363(15)
C17B C22B 1.420(18)
C18B C19B 1.384(15)
C19B C20B 1.39(2)
C20B C21B 1.476(19)
C21B C26B 1.32(2)
C21B C22B 1.432(14)
C22B N23B 1.405(16)
N23B C24B 1.282(15)
C24B C25B 1.328(17)
C25B C26B 1.44(2)
Pt1C N23C 1.979(10)
Pt1C N13C 2.051(9)
Pt1C N1C 2.055(9)
Pt1C C30C 2.116(14)
N1C C6C 1.350(14)
N1C C2C 1.363(13)
C2C C3C 1.363(15)
C2C C7C 1.514(16)
C3C C4C 1.402(18)
C4C C5C 1.397(17)
C5C C6C 1.376(16)
C6C C17C 1.490(14)
C7C C8C 1.394(14)
C7C C12C 1.430(16)
C8C C9C 1.416(17)
C9C C10C 1.378(18)
C10C C11C 1.440(16)
C11C C16C 1.387(17)
C11C C12C 1.420(14)
C12C N13C 1.389(14)
N13C C14C 1.322(14)
C14C C15C 1.394(16)
C15C C16C 1.320(17)
C17C C18C 1.411(16)
C17C C22C 1.421(16)
C18C C19C 1.413(15)
C19C C20C 1.26(2)
C20C C21C 1.419(19)
C21C C22C 1.426(14)
C21C C26C 1.489(19)
C22C N23C 1.358(16)
N23C C24C 1.393(15)
C24C C25C 1.428(16)
C25C C26C 1.29(2)
Pt1D N23D 2.004(9)
Pt1D N13D 2.036(8)
Pt1D N1D 2.061(11)
Pt1D C30D 2.080(11)
N1D C6D 1.368(13)
N1D C2D 1.409(14)
C2D C3D 1.404(15)
C2D C7D 1.456(14)
C3D C4D 1.361(16)
C4D C5D 1.388(16)
C5D C6D 1.399(16)
C6D C17D 1.473(14)
C7D C8D 1.391(15)
C7D C12D 1.414(16)
C8D C9D 1.387(16)
C9D C10D 1.38(2)
C10D C11D 1.429(17)
C11D C16D 1.332(18)
C11D C12D 1.445(13)
C12D N13D 1.403(16)
N13D C14D 1.315(15)
C14D C15D 1.356(17)
C15D C16D 1.39(2)
C17D C18D 1.384(14)
C17D C22D 1.420(14)
C18D C19D 1.407(15)
C19D C20D 1.289(18)
C20D C21D 1.407(15)
C21D C22D 1.408(13)
C21D C26D 1.416(15)
C22D N23D 1.419(13)
N23D C24D 1.307(14)
C24D C25D 1.368(16)
C25D C26D 1.405(17)
Sb1 F13 1.827(7)
Sb1 F14 1.846(7)
Sb1 F15 1.847(6)
Sb1 F16 1.853(7)
Sb1 F11 1.855(7)
Sb1 F12 1.863(7)
Sb2 F21 1.828(8)
Sb2 F24 1.833(7)
Sb2 F23 1.835(7)
Sb2 F25 1.839(7)
Sb2 F22 1.841(7)
Sb2 F26 1.849(8)
Sb3 F31 1.844(6)
Sb3 F35 1.860(6)
Sb3 F32 1.861(6)
Sb3 F33 1.862(6)
Sb3 F34 1.883(6)
Sb3 F36 1.886(6)
Sb4 F42 1.819(7)
Sb4 F46 1.839(7)
Sb4 F45 1.855(6)
Sb4 F41 1.855(7)
Sb4 F43 1.863(6)
Sb4 F44 1.869(7)
O40 C40 1.154(12)
C40 C42 1.451(12)
C40 C41 1.517(12)
O50 C50 1.155(13)
C50 C51 1.468(13)
C50 C52 1.523(13)
O60 C60 1.171(14)
C60 C61 1.479(13)
C60 C62 1.483(13)
O70 C70 1.141(12)
C70 C72 1.478(12)
C70 C71 1.513(11)
Sb1' F14' 1.828(14)
Sb1' F15' 1.841(14)
Sb1' F16' 1.847(14)
Sb1' F13' 1.852(14)
Sb1' F11' 1.856(14)
Sb1' F12' 1.867(14)
Sb2' F22' 1.835(14)
Sb2' F25' 1.835(14)
Sb2' F24' 1.835(14)
Sb2' F23' 1.836(14)
Sb2' F26' 1.840(14)
Sb2' F21' 1.844(14)
Sb3' F32' 1.857(14)
Sb3' F35' 1.858(14)
Sb3' F36' 1.862(14)
Sb3' F33' 1.868(14)
Sb3' F31' 1.870(14)
Sb3' F34' 1.872(14)
Sb4' F41' 1.844(14)
Sb4' F43' 1.845(14)
Sb4' F42' 1.848(14)
Sb4' F45' 1.850(14)
Sb4' F44' 1.850(14)
Sb4' F46' 1.855(14)
